data_2209911
loop_
_publ_author_name
'Xue, Si-Jia'
'Chai, An'
'Guo, Yan-Lin'
'Wang, Qing-Dong'

_publ_section_title
;
 (<i>E</i>)-5-<i>tert</i>-Butyl-1-cinnamoylthiobiuret
;
_journal_coeditor_code KP2028
_journal_issue 8
_journal_name_full 'Acta Crystallographica Section E'
_journal_page_first o3157
_journal_page_last o3158
_journal_paper_doi 10.1107/S160053680602280X
_journal_volume 62
_journal_year 2006
_chemical_formula_iupac 'C15 H19 N3 O2 S'
_chemical_formula_moiety 'C15 H19 N3 O2 S'
_chemical_formula_sum 'C15 H19 N3 O2 S'
_chemical_formula_weight 305.39
_chemical_melting_point 457
_chemical_name_systematic
;
(E)-5-tert-Butyl-1-cinnamoylthiobiuret
;
_space_group_IT_number 61
_symmetry_cell_setting orthorhombic
_symmetry_space_group_name_Hall '-P 2ac 2ab'
_symmetry_space_group_name_H-M 'P b c a'
_atom_sites_solution_hydrogens geom
_atom_sites_solution_primary direct
_atom_sites_solution_secondary difmap
_audit_creation_method SHELXL-97
_cell_angle_alpha 90.00
_cell_angle_beta 90.00
_cell_angle_gamma 90.00
_cell_formula_units_Z 8
_cell_length_a 7.898(2)
_cell_length_b 11.910(5)
_cell_length_c 35.170(16)
_cell_measurement_reflns_used 2644
_cell_measurement_temperature 298(2)
_cell_measurement_theta_max 21.626
_cell_measurement_theta_min 2.827
_cell_volume 3308(2)
_computing_cell_refinement SMART
_computing_data_collection 'SMART (Bruker, 1998)'
_computing_data_reduction 'SAINT  (Bruker, 1998) and SHELXTL (Bruker, 1998)'
_computing_molecular_graphics SHELXTL
_computing_publication_material SHELXTL
_computing_structure_refinement 'SHELXL97 (Sheldrick, 1997)'
_computing_structure_solution 'SHELXS97 (Sheldrick, 1997)'
_diffrn_ambient_temperature 298(2)
_diffrn_measured_fraction_theta_full 1.000
_diffrn_measured_fraction_theta_max 1.000
_diffrn_measurement_device_type 'Bruker SMART CCD area-detector'
_diffrn_measurement_method '\f and \w'
_diffrn_radiation_monochromator graphite
_diffrn_radiation_source 'fine-focus sealed tube'
_diffrn_radiation_type MoK\a
_diffrn_radiation_wavelength 0.71073
_diffrn_reflns_av_R_equivalents 0.0546
_diffrn_reflns_av_sigmaI/netI 0.0389
_diffrn_reflns_limit_h_max 8
_diffrn_reflns_limit_h_min -9
_diffrn_reflns_limit_k_max 14
_diffrn_reflns_limit_k_min -12
_diffrn_reflns_limit_l_max 41
_diffrn_reflns_limit_l_min -36
_diffrn_reflns_number 12822
_diffrn_reflns_theta_full 25.01
_diffrn_reflns_theta_max 25.01
_diffrn_reflns_theta_min 1.16
_diffrn_standards_decay_% 6.78
_exptl_absorpt_coefficient_mu 0.203
_exptl_absorpt_correction_T_max 0.9899
_exptl_absorpt_correction_T_min 0.9323
_exptl_absorpt_correction_type multi-scan
_exptl_absorpt_process_details '(SADABS; Bruker, 1998)'
_exptl_crystal_colour yellow
_exptl_crystal_density_diffrn 1.226
_exptl_crystal_density_method 'not measured'
_exptl_crystal_description prism
_exptl_crystal_F_000 1296
_exptl_crystal_size_max 0.35
_exptl_crystal_size_mid 0.10
_exptl_crystal_size_min 0.05
_refine_diff_density_max 0.343
_refine_diff_density_min -0.212
_refine_ls_abs_structure_details 'Flack (1983)'
_refine_ls_abs_structure_Flack 0.2(10)
_refine_ls_extinction_coef 0.0009(7)
_refine_ls_extinction_expression Fc^*^=kFc[1+0.001xFc^2^\l^3^/sin(2\q)]^-1/4^
_refine_ls_extinction_method SHELXL97
_refine_ls_goodness_of_fit_ref 1.148
_refine_ls_hydrogen_treatment refall
_refine_ls_matrix_type full
_refine_ls_number_parameters 267
_refine_ls_number_reflns 2908
_refine_ls_number_restraints 0
_refine_ls_restrained_S_all 1.148
_refine_ls_R_factor_all 0.0951
_refine_ls_R_factor_gt 0.0756
_refine_ls_shift/su_max 0.001
_refine_ls_shift/su_mean 0.000
_refine_ls_structure_factor_coef Fsqd
_refine_ls_weighting_details 'calc w=1/[\s^2^(Fo^2^)+(0.051P)^2^+4.2027P] where P=(Fo^2^+2Fc^2^)/3'
_refine_ls_weighting_scheme calc
_refine_ls_wR_factor_gt 0.1628
_refine_ls_wR_factor_ref 0.1719
_reflns_number_gt 2209
_reflns_number_total 2908
_reflns_threshold_expression I>2\s(I)
_cod_data_source_file kp2028.cif
_cod_data_source_block I
_cod_original_cell_volume 3309(2)
_cod_database_code 2209911
_cod_database_fobs_code 2209911

loop_
_symmetry_equiv_pos_as_xyz
'x, y, z'
'-x+1/2, -y, z+1/2'
'-x, y+1/2, -z+1/2'
'x+1/2, -y+1/2, -z'
'-x, -y, -z'
'x-1/2, y, -z-1/2'
'x, -y-1/2, z-1/2'
'-x-1/2, y-1/2, z'

loop_
_atom_site_type_symbol
_atom_site_label
_atom_site_fract_x
_atom_site_fract_y
_atom_site_fract_z
_atom_site_U_iso_or_equiv
_atom_site_adp_type
_atom_site_calc_flag
_atom_site_occupancy
S S1 0.16144(15) 0.73310(10) 0.32335(4) 0.0739(5) Uani d 1
O O1 0.4501(3) 0.9575(2) 0.40536(8) 0.0610(8) Uani d 1
O O2 -0.0025(3) 1.0721(2) 0.36750(8) 0.0570(7) Uani d 1
N N1 0.3883(4) 0.7959(3) 0.37290(9) 0.0470(8) Uani d 1
H H1A 0.423(5) 0.719(4) 0.3702(11) 0.066(12) Uiso d 1
N N2 0.1803(4) 0.9276(3) 0.36252(9) 0.0481(8) Uani d 1
H H2A 0.232(5) 0.965(3) 0.3817(10) 0.056(11) Uiso d 1
N N3 -0.0327(4) 0.9544(3) 0.31710(10) 0.0529(8) Uani d 1
H H3A -0.006(5) 0.877(4) 0.3112(11) 0.063(12) Uiso d 1
C C1 1.0301(5) 0.9040(4) 0.45964(12) 0.0599(11) Uani d 1
H H1 0.992(5) 0.982(4) 0.4634(12) 0.071(13) Uiso d 1
C C2 1.1865(6) 0.8699(5) 0.47467(13) 0.0677(13) Uani d 1
H H2 1.247(6) 0.925(4) 0.4890(13) 0.090(16) Uiso d 1
C C3 1.2404(6) 0.7622(5) 0.46988(13) 0.0711(13) Uani d 1
H H3 1.353(6) 0.737(4) 0.4811(13) 0.087(15) Uiso d 1
C C4 1.1430(6) 0.6864(4) 0.45010(14) 0.0729(13) Uani d 1
H H4 1.175(6) 0.605(4) 0.4481(13) 0.088(15) Uiso d 1
C C5 0.9878(6) 0.7183(4) 0.43555(13) 0.0636(12) Uani d 1
H H5 0.932(5) 0.663(4) 0.4219(11) 0.062(12) Uiso d 1
C C6 0.9292(5) 0.8279(3) 0.44034(10) 0.0482(9) Uani d 1
C C7 0.7641(5) 0.8663(4) 0.42626(11) 0.0522(10) Uani d 1
H H7 0.737(5) 0.943(3) 0.4332(10) 0.055(11) Uiso d 1
C C8 0.6464(5) 0.8061(3) 0.40861(11) 0.0514(10) Uani d 1
H H8 0.658(5) 0.728(4) 0.4032(11) 0.064(12) Uiso d 1
C C9 0.4872(5) 0.8613(3) 0.39656(11) 0.0488(9) Uani d 1
C C10 0.2406(5) 0.8256(3) 0.35380(10) 0.0472(9) Uani d 1
C C11 0.0373(4) 0.9894(3) 0.34902(11) 0.0458(9) Uani d 1
C C12 -0.1769(5) 1.0081(4) 0.29738(12) 0.0572(11) Uani d 1
C C13 -0.1352(10) 1.1288(5) 0.2880(2) 0.096(2) Uani d 1
H H13A -0.217(9) 1.149(6) 0.2695(18) 0.14(3) Uiso d 1
H H13B -0.128(7) 1.179(5) 0.3123(16) 0.102(19) Uiso d 1
H H13C -0.036(8) 1.133(6) 0.2762(17) 0.12(3) Uiso d 1
C C14 -0.3350(7) 0.9975(8) 0.3221(2) 0.089(2) Uani d 1
H H14A -0.315(5) 1.042(4) 0.3488(13) 0.072(13) Uiso d 1
H H14B -0.343(12) 0.929(9) 0.329(3) 0.22(5) Uiso d 1
H H14C -0.418(7) 1.023(5) 0.3103(15) 0.10(2) Uiso d 1
C C15 -0.2018(7) 0.9414(6) 0.26092(16) 0.0758(15) Uani d 1
H H15A -0.294(6) 0.974(4) 0.2448(13) 0.084(14) Uiso d 1
H H15B -0.105(7) 0.931(4) 0.2455(15) 0.097(18) Uiso d 1
H H15C -0.238(8) 0.867(5) 0.2692(15) 0.11(2) Uiso d 1

loop_
_atom_site_aniso_label
_atom_site_aniso_U_11
_atom_site_aniso_U_22
_atom_site_aniso_U_33
_atom_site_aniso_U_12
_atom_site_aniso_U_13
_atom_site_aniso_U_23
S1 0.0714(7) 0.0471(7) 0.1032(9) 0.0106(5) -0.0323(7) -0.0271(6)
O1 0.0536(16) 0.0470(16) 0.0825(19) 0.0052(13) -0.0082(14) -0.0223(14)
O2 0.0541(16) 0.0374(15) 0.0796(19) 0.0013(12) 0.0068(14) -0.0106(13)
N1 0.0450(17) 0.0296(16) 0.066(2) 0.0008(14) -0.0069(15) -0.0052(14)
N2 0.0456(18) 0.0388(18) 0.060(2) 0.0047(14) -0.0055(15) -0.0122(15)
N3 0.0459(18) 0.046(2) 0.067(2) 0.0080(15) -0.0034(15) -0.0050(17)
C1 0.056(3) 0.054(3) 0.069(3) -0.003(2) -0.006(2) -0.006(2)
C2 0.062(3) 0.075(3) 0.067(3) -0.011(3) -0.012(2) -0.013(2)
C3 0.061(3) 0.084(4) 0.068(3) 0.008(3) -0.011(2) 0.002(3)
C4 0.075(3) 0.060(3) 0.084(3) 0.014(3) -0.013(3) -0.007(3)
C5 0.065(3) 0.054(3) 0.071(3) -0.002(2) -0.013(2) -0.013(2)
C6 0.051(2) 0.044(2) 0.049(2) -0.0028(18) -0.0002(17) -0.0045(17)
C7 0.051(2) 0.044(2) 0.061(2) 0.0018(19) -0.0030(19) -0.0112(19)
C8 0.053(2) 0.040(2) 0.062(2) -0.0015(18) -0.0055(19) -0.0073(19)
C9 0.045(2) 0.044(2) 0.057(2) -0.0032(17) 0.0016(17) -0.0103(18)
C10 0.045(2) 0.040(2) 0.058(2) -0.0019(16) 0.0032(18) -0.0070(17)
C11 0.041(2) 0.036(2) 0.060(2) -0.0015(16) 0.0072(17) -0.0047(18)
C12 0.039(2) 0.061(3) 0.071(3) 0.0044(19) -0.0014(19) 0.004(2)
C13 0.097(5) 0.069(4) 0.120(6) -0.001(4) -0.032(5) 0.024(4)
C14 0.044(3) 0.137(7) 0.086(4) 0.015(3) 0.008(3) -0.001(4)
C15 0.050(3) 0.098(5) 0.080(4) 0.006(3) -0.009(3) -0.003(3)

loop_
_atom_type_symbol
_atom_type_description
_atom_type_scat_dispersion_real
_atom_type_scat_dispersion_imag
_atom_type_scat_source
C C 0.0033 0.0016 'International Tables Vol C Tables 4.2.6.8 and 6.1.1.4'
H H 0.0000 0.0000 'International Tables Vol C Tables 4.2.6.8 and 6.1.1.4'
N N 0.0061 0.0033 'International Tables Vol C Tables 4.2.6.8 and 6.1.1.4'
O O 0.0106 0.0060 'International Tables Vol C Tables 4.2.6.8 and 6.1.1.4'
S S 0.1246 0.1234 'International Tables Vol C Tables 4.2.6.8 and 6.1.1.4'

loop_
_geom_angle_atom_site_label_1
_geom_angle_atom_site_label_2
_geom_angle_atom_site_label_3
_geom_angle
_geom_angle_publ_flag
C9 N1 C10 128.4(3) no
C9 N1 H1A 116(2) no
C10 N1 H1A 116(2) no
C10 N2 C11 132.2(3) no
C10 N2 H2A 117(3) no
C11 N2 H2A 111(3) no
C11 N3 C12 125.9(3) no
C11 N3 H3A 113(2) no
C12 N3 H3A 119(2) no
C6 C1 C2 120.1(4) no
C6 C1 H1 120(3) no
C2 C1 H1 119(3) no
C3 C2 C1 120.1(4) no
C3 C2 H2 124(3) no
C1 C2 H2 116(3) no
C2 C3 C4 120.4(5) no
C2 C3 H3 120(3) no
C4 C3 H3 119(3) no
C3 C4 C5 120.2(5) no
C3 C4 H4 122(3) no
C5 C4 H4 118(3) no
C4 C5 C6 120.5(4) no
C4 C5 H5 115(3) no
C6 C5 H5 125(3) no
C1 C6 C5 118.7(4) no
C1 C6 C7 118.2(4) no
C5 C6 C7 123.1(4) no
C8 C7 C6 127.7(4) no
C8 C7 H7 118(2) no
C6 C7 H7 114(2) no
C7 C8 C9 119.2(4) no
C7 C8 H8 124(2) no
C9 C8 H8 117(2) no
O1 C9 N1 123.0(4) yes
O1 C9 C8 123.2(3) no
N1 C9 C8 113.7(3) no
N2 C10 N1 114.7(3) yes
N2 C10 S1 128.0(3) yes
N1 C10 S1 117.3(3) no
O2 C11 N3 126.8(4) no
O2 C11 N2 116.2(3) no
N3 C11 N2 116.9(3) yes
N3 C12 C13 110.2(4) no
N3 C12 C15 105.6(4) no
C13 C12 C15 109.9(5) no
N3 C12 C14 109.1(4) no
C13 C12 C14 112.4(6) no
C15 C12 C14 109.3(4) no
C12 C13 H13A 104(4) no
C12 C13 H13B 112(3) no
H13A C13 H13B 117(5) no
C12 C13 H13C 111(5) no
H13A C13 H13C 105(6) no
H13B C13 H13C 108(5) no
C12 C14 H14A 109(2) no
C12 C14 H14B 108(6) no
H14A C14 H14B 102(7) no
C12 C14 H14C 109(4) no
H14A C14 H14C 111(5) no
H14B C14 H14C 116(8) no
C12 C15 H15A 111(3) no
C12 C15 H15B 117(3) no
H15A C15 H15B 108(4) no
C12 C15 H15C 105(3) no
H15A C15 H15C 108(4) no
H15B C15 H15C 107(5) no

loop_
_geom_bond_atom_site_label_1
_geom_bond_atom_site_label_2
_geom_bond_distance
_geom_bond_publ_flag
S1 C10 1.659(4) yes
O1 C9 1.222(4) yes
O2 C11 1.222(4) yes
N1 C9 1.382(5) yes
N1 C10 1.392(5) yes
N1 H1A 0.97(4) no
N2 C10 1.341(5) yes
N2 C11 1.429(5) yes
N2 H2A 0.90(4) no
N3 C11 1.319(5) yes
N3 C12 1.479(5) no
N3 H3A 0.97(4) no
C1 C6 1.385(5) no
C1 C2 1.403(6) no
C1 H1 0.99(5) no
C2 C3 1.363(7) no
C2 H2 0.95(5) no
C3 C4 1.376(7) no
C3 H3 1.02(5) no
C4 C5 1.382(6) no
C4 H4 1.01(5) no
C5 C6 1.395(6) no
C5 H5 0.92(4) no
C6 C7 1.468(5) no
C7 C8 1.328(5) no
C7 H7 0.97(4) no
C8 C9 1.480(5) no
C8 H8 0.95(4) no
C12 C13 1.511(7) no
C12 C15 1.522(7) no
C12 C14 1.526(7) no
C13 H13A 0.95(7) no
C13 H13B 1.04(6) no
C13 H13C 0.89(6) no
C14 H14A 1.09(5) no
C14 H14B 0.86(10) no
C14 H14C 0.83(6) no
C15 H15A 1.00(5) no
C15 H15B 0.94(5) no
C15 H15C 0.98(6) no

loop_
_geom_hbond_atom_site_label_D
_geom_hbond_atom_site_label_H
_geom_hbond_atom_site_label_A
_geom_hbond_site_symmetry_A
_geom_hbond_distance_DH
_geom_hbond_distance_HA
_geom_hbond_distance_DA
_geom_hbond_angle_DHA
N3 H3A S1 . 0.97(4) 2.21(4) 3.058(4) 146(3)
N2 H2A O1 . 0.90(4) 1.92(4) 2.634(4) 135(3)
N1 H1A O2 8_655 0.97(4) 1.86(5) 2.820(4) 176(4)

loop_
_cod_related_entry_id
_cod_related_entry_database
_cod_related_entry_code
1 ChemSpider 30655017
